data_7041486
loop_
_publ_author_name
'Behlen, Michael J.'
'Zhou, You-Yun'
'Steiman, Talia J.'
'Pal, Sudipta'
'Hartline, Douglas R.'
'Zeller, Matthias'
'Uyeda, Christopher'

_publ_section_title
;
 Dinuclear oxidative addition reactions using an isostructural series of
 Ni2, Co2, and Fe2 complexes.
;
_journal_issue 17
_journal_name_full 'Dalton transactions (Cambridge, England : 2003)'
_journal_page_first 5493
_journal_page_last 5497
_journal_paper_doi 10.1039/c6dt04465d
_journal_volume 46
_journal_year 2017
_chemical_formula_sum 'C39 H49 Cl N4 Ni2'
_chemical_formula_weight 726.69
_space_group_crystal_system orthorhombic
_space_group_IT_number 61
_space_group_name_Hall '-P 2ac 2ab'
_space_group_name_H-M_alt 'P b c a'
_symmetry_space_group_name_Hall '-P 2ac 2ab'
_symmetry_space_group_name_H-M 'P b c a'
_atom_sites_solution_hydrogens mixed
_atom_sites_solution_primary direct
_atom_sites_solution_secondary difmap
_audit_creation_method SHELXL-2014/7
_audit_update_record
;
2016-11-23 deposited with the CCDC.
2016-12-14 downloaded from the CCDC.
;
_cell_angle_alpha 90
_cell_angle_beta 90
_cell_angle_gamma 90
_cell_formula_units_Z 8
_cell_length_a 15.0650(6)
_cell_length_b 16.6481(6)
_cell_length_c 29.4529(10)
_cell_measurement_reflns_used 34784
_cell_measurement_temperature 150(2)
_cell_measurement_theta_max 72.226
_cell_measurement_theta_min 4.198
_cell_volume 7386.9(5)
_computing_cell_refinement 'HKL3000 (Otwinowski & Minor, 1997)'
_computing_data_collection 'CrystalClear-SM Expert 2.1 b32 (Rigaku, 2014)'
_computing_data_reduction 'HKL3000 (Otwinowski & Minor, 1997)'
_computing_structure_refinement
;  
SHELXL-2014/7 (Sheldrick, 2014), 
SHELXLE Rev816 (H\"ubschle et al., 2011)
;
_computing_structure_solution 'SHELXS-97 (Sheldrick, 2008)'
_diffrn_ambient_temperature 150(2)
_diffrn_measured_fraction_theta_full 0.989
_diffrn_measured_fraction_theta_max 0.965
_diffrn_measurement_device_type 'Rigaku Rapid II curved image plate diffractometer'
_diffrn_measurement_method 'omega scans'
_diffrn_radiation_monochromator 'laterally graded multilayer (Goebel) mirror'
_diffrn_radiation_type CuK\a
_diffrn_radiation_wavelength 1.54178
_diffrn_reflns_av_R_equivalents 0.0710
_diffrn_reflns_av_unetI/netI 0.0633
_diffrn_reflns_Laue_measured_fraction_full 0.989
_diffrn_reflns_Laue_measured_fraction_max 0.965
_diffrn_reflns_limit_h_max 18
_diffrn_reflns_limit_h_min -18
_diffrn_reflns_limit_k_max 19
_diffrn_reflns_limit_k_min -20
_diffrn_reflns_limit_l_max 31
_diffrn_reflns_limit_l_min -36
_diffrn_reflns_number 34784
_diffrn_reflns_point_group_measured_fraction_full 0.989
_diffrn_reflns_point_group_measured_fraction_max 0.965
_diffrn_reflns_theta_full 67.679
_diffrn_reflns_theta_max 72.226
_diffrn_reflns_theta_min 4.198
_diffrn_source 'microfocus X-ray tube'
_exptl_absorpt_coefficient_mu 2.165
_exptl_absorpt_correction_T_max 0.899
_exptl_absorpt_correction_T_min 0.120
_exptl_absorpt_correction_type multi-scan
_exptl_absorpt_process_details 'SCALEPACK (Otwinowski & Minor, 1997)'
_exptl_crystal_colour green
_exptl_crystal_density_diffrn 1.307
_exptl_crystal_description platelet
_exptl_crystal_F_000 3072
_exptl_crystal_size_max 0.200
_exptl_crystal_size_mid 0.200
_exptl_crystal_size_min 0.050
_refine_diff_density_max 0.379
_refine_diff_density_min -0.477
_refine_diff_density_rms 0.075
_refine_ls_extinction_coef 0.000119(19)
_refine_ls_extinction_expression Fc^*^=kFc[1+0.001xFc^2^\l^3^/sin(2\q)]^-1/4^
_refine_ls_extinction_method 'SHELXL-2014/7 (Sheldrick 2014'
_refine_ls_goodness_of_fit_ref 1.065
_refine_ls_hydrogen_treatment mixed
_refine_ls_matrix_type full
_refine_ls_number_parameters 441
_refine_ls_number_reflns 7043
_refine_ls_number_restraints 5
_refine_ls_restrained_S_all 1.065
_refine_ls_R_factor_all 0.1088
_refine_ls_R_factor_gt 0.0575
_refine_ls_shift/su_max 0.001
_refine_ls_shift/su_mean 0.000
_refine_ls_structure_factor_coef Fsqd
_refine_ls_weighting_details 'w=1/[\s^2^(Fo^2^)+(0.0455P)^2^+11.0436P] where P=(Fo^2^+2Fc^2^)/3'
_refine_ls_weighting_scheme calc
_refine_ls_wR_factor_gt 0.1208
_refine_ls_wR_factor_ref 0.1509
_reflns_Friedel_coverage 0.000
_reflns_number_gt 4182
_reflns_number_total 7043
_reflns_threshold_expression 'I > 2\s(I)'
_cod_data_source_file c6dt04465d2.cif
_cod_data_source_block 8
_cod_depositor_comments 'Adding full bibliography for 7041484--7041490.cif.'
_cod_database_code 7041486
_shelx_shelxl_version_number 2014/7
_shelx_space_group_comment
;
The symmetry employed for this shelxl refinement is uniquely defined
by the following loop, which should always be used as a source of
symmetry information in preference to the above space-group names.
They are only intended as comments.
;
_shelx_estimated_absorpt_t_min 0.671
_shelx_estimated_absorpt_t_max 0.899

loop_
_space_group_symop_operation_xyz
'x, y, z'
'-x+1/2, -y, z+1/2'
'-x, y+1/2, -z+1/2'
'x+1/2, -y+1/2, -z'
'-x, -y, -z'
'x-1/2, y, -z-1/2'
'x, -y-1/2, z-1/2'
'-x-1/2, y-1/2, z'

loop_
_atom_site_label
_atom_site_type_symbol
_atom_site_fract_x
_atom_site_fract_y
_atom_site_fract_z
_atom_site_U_iso_or_equiv
_atom_site_adp_type
_atom_site_occupancy
_atom_site_site_symmetry_order
_atom_site_calc_flag
_atom_site_refinement_flags_posn
_atom_site_refinement_flags_adp
C1 C -0.1778(3) 0.3519(3) 0.12468(16) 0.0563(13) Uani 1 1 d . .
H1A H -0.2176 0.3561 0.0985 0.085 Uiso 1 1 calc R U
H1B H -0.2126 0.3553 0.1527 0.085 Uiso 1 1 calc R U
H1C H -0.1465 0.3003 0.1237 0.085 Uiso 1 1 calc R U
C2 C -0.1117(3) 0.4190(2) 0.12338(14) 0.0411(10) Uani 1 1 d . .
C3 C -0.0457(3) 0.4228(2) 0.08827(14) 0.0408(10) Uani 1 1 d . .
C4 C -0.0318(3) 0.3647(3) 0.05396(14) 0.0444(11) Uani 1 1 d . .
H4 H -0.0676 0.3178 0.0531 0.053 Uiso 1 1 calc R U
C5 C 0.0328(3) 0.3756(3) 0.02208(14) 0.0447(11) Uani 1 1 d . .
H5 H 0.0425 0.3363 -0.0008 0.054 Uiso 1 1 calc R U
C6 C 0.0854(3) 0.4461(2) 0.02353(13) 0.0402(10) Uani 1 1 d . .
C7 C 0.0677(3) 0.5023(2) 0.05848(13) 0.0368(10) Uani 1 1 d . .
C8 C 0.1543(3) 0.4649(3) -0.00715(14) 0.0467(11) Uani 1 1 d . .
H8 H 0.1686 0.4291 -0.0312 0.056 Uiso 1 1 calc R U
C9 C 0.2003(3) 0.5352(3) -0.00199(14) 0.0467(11) Uani 1 1 d . .
H9 H 0.2471 0.5479 -0.0224 0.056 Uiso 1 1 calc R U
C10 C 0.1792(3) 0.5887(3) 0.03313(13) 0.0408(10) Uani 1 1 d . .
C11 C 0.2213(3) 0.6646(3) 0.04257(14) 0.0428(11) Uani 1 1 d . .
C12 C 0.2986(3) 0.6933(3) 0.01483(16) 0.0616(14) Uani 1 1 d . .
H12A H 0.3485 0.6560 0.0185 0.092 Uiso 1 1 calc R U
H12B H 0.3164 0.7469 0.0251 0.092 Uiso 1 1 calc R U
H12C H 0.2815 0.6957 -0.0172 0.092 Uiso 1 1 calc R U
C13 C -0.1735(3) 0.4818(3) 0.18877(14) 0.0429(10) Uani 1 1 d . .
C14 C -0.2543(3) 0.5203(3) 0.18109(15) 0.0458(11) Uani 1 1 d . .
C15 C -0.3144(3) 0.5225(3) 0.21666(16) 0.0550(12) Uani 1 1 d . .
H15 H -0.3693 0.5497 0.2127 0.066 Uiso 1 1 calc R U
C16 C -0.2967(3) 0.4863(3) 0.25753(17) 0.0599(13) Uani 1 1 d . .
H16 H -0.3399 0.4866 0.2811 0.072 Uiso 1 1 calc R U
C17 C -0.2156(3) 0.4495(3) 0.26414(16) 0.0572(13) Uani 1 1 d . .
H17 H -0.2035 0.4246 0.2925 0.069 Uiso 1 1 calc R U
C18 C -0.1517(3) 0.4482(3) 0.23042(15) 0.0473(11) Uani 1 1 d . .
C19 C -0.2780(3) 0.5574(3) 0.13564(17) 0.0556(13) Uani 1 1 d . .
H19 H -0.2257 0.5506 0.1151 0.067 Uiso 1 1 calc R U
C20 C -0.3562(3) 0.5136(3) 0.11397(17) 0.0676(15) Uani 1 1 d . .
H20A H -0.3681 0.5365 0.0839 0.101 Uiso 1 1 calc R U
H20B H -0.4088 0.5197 0.1332 0.101 Uiso 1 1 calc R U
H20C H -0.3418 0.4564 0.1109 0.101 Uiso 1 1 calc R U
C21 C -0.2968(4) 0.6468(3) 0.13926(19) 0.0739(16) Uani 1 1 d . .
H21A H -0.3111 0.6682 0.1091 0.111 Uiso 1 1 calc R U
H21B H -0.2442 0.6743 0.1512 0.111 Uiso 1 1 calc R U
H21C H -0.3471 0.6556 0.1598 0.111 Uiso 1 1 calc R U
C22 C -0.0617(3) 0.4097(3) 0.23933(17) 0.0628(14) Uani 1 1 d . .
H22 H -0.0185 0.4333 0.2173 0.075 Uiso 1 1 calc R U
C23 C -0.0647(4) 0.3196(3) 0.23115(17) 0.0814(18) Uani 1 1 d . .
H23A H -0.0774 0.3092 0.1991 0.122 Uiso 1 1 calc R U
H23B H -0.1114 0.2957 0.2500 0.122 Uiso 1 1 calc R U
H23C H -0.0073 0.2959 0.2392 0.122 Uiso 1 1 calc R U
C24 C -0.0274(4) 0.4266(3) 0.28688(18) 0.0761(17) Uani 1 1 d . .
H24A H 0.0332 0.4059 0.2898 0.114 Uiso 1 1 calc R U
H24B H -0.0659 0.4002 0.3092 0.114 Uiso 1 1 calc R U
H24C H -0.0274 0.4847 0.2923 0.114 Uiso 1 1 calc R U
C25 C 0.2252(3) 0.7783(3) 0.09210(14) 0.0451(11) Uani 1 1 d . .
C26 C 0.3000(3) 0.7759(3) 0.12038(15) 0.0521(12) Uani 1 1 d . .
C27 C 0.3327(3) 0.8496(3) 0.13543(15) 0.0591(14) Uani 1 1 d . .
H27 H 0.3836 0.8504 0.1545 0.071 Uiso 1 1 calc R U
C28 C 0.2934(4) 0.9211(3) 0.12343(16) 0.0619(15) Uani 1 1 d . .
H28 H 0.3179 0.9705 0.1336 0.074 Uiso 1 1 calc R U
C29 C 0.2182(4) 0.9211(3) 0.09661(16) 0.0578(13) Uani 1 1 d . .
H29 H 0.1904 0.9707 0.0894 0.069 Uiso 1 1 calc R U
C30 C 0.1820(3) 0.8497(3) 0.07989(14) 0.0487(12) Uani 1 1 d . .
C31 C 0.3418(3) 0.6974(3) 0.13587(18) 0.0662(15) Uani 1 1 d . .
H31 H 0.3090 0.6523 0.1210 0.079 Uiso 1 1 calc R U
C32 C 0.3333(4) 0.6874(4) 0.1878(2) 0.096(2) Uani 1 1 d . .
H32A H 0.2704 0.6872 0.1963 0.144 Uiso 1 1 calc R U
H32B H 0.3635 0.7320 0.2031 0.144 Uiso 1 1 calc R U
H32C H 0.3606 0.6365 0.1970 0.144 Uiso 1 1 calc R U
C33 C 0.4391(4) 0.6916(4) 0.1220(2) 0.091(2) Uani 1 1 d . .
H33A H 0.4442 0.6980 0.0890 0.137 Uiso 1 1 calc R U
H33B H 0.4626 0.6390 0.1309 0.137 Uiso 1 1 calc R U
H33C H 0.4730 0.7341 0.1372 0.137 Uiso 1 1 calc R U
C34 C 0.0990(3) 0.8492(3) 0.05121(16) 0.0556(13) Uani 1 1 d . .
H34 H 0.0694 0.7962 0.0563 0.067 Uiso 1 1 calc R U
C35 C 0.0329(5) 0.9134(4) 0.0642(2) 0.116(3) Uani 1 1 d . .
H35A H -0.0227 0.9049 0.0476 0.174 Uiso 1 1 calc R U
H35B H 0.0571 0.9664 0.0566 0.174 Uiso 1 1 calc R U
H35C H 0.0213 0.9107 0.0969 0.174 Uiso 1 1 calc R U
C36 C 0.1203(4) 0.8545(4) 0.00143(17) 0.0849(19) Uani 1 1 d . .
H36A H 0.0655 0.8492 -0.0163 0.127 Uiso 1 1 calc R U
H36B H 0.1614 0.8112 -0.0068 0.127 Uiso 1 1 calc R U
H36C H 0.1479 0.9065 -0.0051 0.127 Uiso 1 1 calc R U
C37 C -0.0277(3) 0.6241(3) 0.19611(15) 0.0495(12) Uani 1 1 d D .
H37A H -0.076(2) 0.666(2) 0.1918(14) 0.059 Uiso 1 1 d D U
H37B H -0.035(3) 0.582(2) 0.2196(11) 0.059 Uiso 1 1 d D U
C38 C 0.0599(3) 0.6468(3) 0.18368(13) 0.0457(11) Uani 1 1 d D .
H38 H 0.111(2) 0.613(2) 0.1916(13) 0.055 Uiso 1 1 d D U
C39 C 0.0812(3) 0.7210(3) 0.16240(15) 0.0487(12) Uani 1 1 d D .
H39A H 0.1433(16) 0.740(2) 0.1677(14) 0.058 Uiso 1 1 d D U
H39B H 0.033(2) 0.762(2) 0.1563(14) 0.058 Uiso 1 1 d D U
N1 N -0.1095(2) 0.4794(2) 0.15215(11) 0.0416(8) Uani 1 1 d . .
N2 N 0.0043(2) 0.4906(2) 0.09028(11) 0.0380(8) Uani 1 1 d . .
N3 N 0.1125(2) 0.5715(2) 0.06308(10) 0.0377(8) Uani 1 1 d . .
N4 N 0.1861(2) 0.7037(2) 0.07713(11) 0.0453(9) Uani 1 1 d . .
Cl1 Cl -0.07086(7) 0.68083(6) 0.09095(4) 0.0466(3) Uani 1 1 d . .
Ni1 Ni -0.02686(5) 0.56396(4) 0.13829(2) 0.0419(2) Uani 1 1 d . .
Ni2 Ni 0.08573(5) 0.65485(4) 0.10669(2) 0.0414(2) Uani 1 1 d . .

loop_
_atom_site_aniso_label
_atom_site_aniso_U_11
_atom_site_aniso_U_22
_atom_site_aniso_U_33
_atom_site_aniso_U_23
_atom_site_aniso_U_13
_atom_site_aniso_U_12
C1 0.068(3) 0.045(3) 0.056(3) 0.002(2) 0.002(3) -0.007(3)
C2 0.046(3) 0.036(2) 0.042(2) 0.0032(19) -0.001(2) -0.001(2)
C3 0.046(3) 0.037(2) 0.039(2) 0.0025(19) -0.002(2) 0.003(2)
C4 0.056(3) 0.037(2) 0.041(3) -0.001(2) -0.005(2) 0.003(2)
C5 0.061(3) 0.035(2) 0.038(2) -0.0100(19) -0.005(2) 0.011(2)
C6 0.049(3) 0.040(3) 0.032(2) -0.0010(18) -0.0052(19) 0.011(2)
C7 0.043(3) 0.035(2) 0.032(2) -0.0035(17) -0.0016(19) 0.0033(19)
C8 0.054(3) 0.050(3) 0.035(2) -0.004(2) 0.000(2) 0.010(2)
C9 0.049(3) 0.058(3) 0.033(2) 0.001(2) 0.004(2) 0.010(2)
C10 0.043(3) 0.047(3) 0.032(2) 0.0003(19) 0.0002(19) 0.004(2)
C11 0.046(3) 0.048(3) 0.034(2) -0.002(2) 0.0026(19) 0.004(2)
C12 0.060(3) 0.070(4) 0.054(3) -0.002(3) 0.018(3) -0.005(3)
C13 0.046(3) 0.037(2) 0.045(3) -0.002(2) 0.006(2) -0.006(2)
C14 0.043(3) 0.043(3) 0.051(3) 0.002(2) 0.002(2) -0.007(2)
C15 0.046(3) 0.060(3) 0.059(3) 0.002(3) 0.008(2) 0.007(2)
C16 0.060(4) 0.067(3) 0.054(3) -0.002(3) 0.013(3) -0.002(3)
C17 0.063(3) 0.064(3) 0.045(3) 0.008(2) 0.005(2) -0.005(3)
C18 0.046(3) 0.053(3) 0.044(3) 0.006(2) 0.007(2) -0.002(2)
C19 0.041(3) 0.054(3) 0.071(3) 0.014(3) 0.006(2) 0.008(2)
C20 0.068(4) 0.073(4) 0.063(3) 0.008(3) -0.010(3) 0.008(3)
C21 0.076(4) 0.052(3) 0.094(4) 0.020(3) 0.001(3) 0.010(3)
C22 0.058(3) 0.078(4) 0.052(3) 0.021(3) 0.009(2) 0.004(3)
C23 0.101(5) 0.091(5) 0.052(3) 0.001(3) -0.005(3) 0.037(4)
C24 0.064(4) 0.090(4) 0.075(4) 0.022(3) -0.013(3) -0.004(3)
C25 0.051(3) 0.047(3) 0.038(2) -0.003(2) 0.010(2) -0.007(2)
C26 0.053(3) 0.062(3) 0.041(3) -0.002(2) 0.004(2) -0.017(3)
C27 0.058(3) 0.077(4) 0.042(3) -0.006(3) 0.005(2) -0.022(3)
C28 0.080(4) 0.061(4) 0.044(3) -0.007(2) 0.022(3) -0.021(3)
C29 0.066(4) 0.060(3) 0.048(3) 0.004(2) 0.017(3) -0.002(3)
C30 0.058(3) 0.047(3) 0.041(3) 0.000(2) 0.011(2) -0.014(2)
C31 0.057(4) 0.074(4) 0.068(4) 0.014(3) -0.017(3) -0.009(3)
C32 0.076(4) 0.125(6) 0.087(5) 0.046(4) -0.008(4) -0.007(4)
C33 0.072(4) 0.101(5) 0.101(5) 0.006(4) -0.004(4) 0.010(4)
C34 0.058(3) 0.051(3) 0.058(3) 0.009(2) 0.004(2) -0.004(3)
C35 0.114(6) 0.142(7) 0.092(5) -0.019(5) -0.014(4) 0.069(5)
C36 0.077(4) 0.119(5) 0.059(4) -0.003(3) -0.011(3) -0.019(4)
C37 0.064(3) 0.045(3) 0.039(3) -0.005(2) 0.005(2) -0.007(3)
C38 0.055(3) 0.056(3) 0.026(2) -0.006(2) 0.002(2) -0.007(2)
C39 0.054(3) 0.050(3) 0.042(3) -0.006(2) 0.003(2) -0.006(2)
N1 0.046(2) 0.040(2) 0.039(2) 0.0000(16) 0.0037(16) 0.0037(17)
N2 0.042(2) 0.037(2) 0.0352(19) 0.0020(15) -0.0008(15) -0.0008(16)
N3 0.041(2) 0.039(2) 0.0334(18) -0.0003(15) 0.0020(15) 0.0026(17)
N4 0.052(2) 0.048(2) 0.036(2) 0.0019(17) 0.0005(17) -0.0022(19)
Cl1 0.0503(7) 0.0446(6) 0.0451(6) -0.0012(5) 0.0021(5) 0.0037(5)
Ni1 0.0475(5) 0.0392(4) 0.0390(4) -0.0027(3) 0.0053(3) -0.0030(4)
Ni2 0.0457(5) 0.0418(4) 0.0366(4) -0.0016(3) 0.0035(3) -0.0016(3)

loop_
_atom_type_symbol
_atom_type_description
_atom_type_scat_dispersion_real
_atom_type_scat_dispersion_imag
_atom_type_scat_source
C C 0.0181 0.0091 'International Tables Vol C Tables 4.2.6.8 and 6.1.1.4'
H H 0.0000 0.0000 'International Tables Vol C Tables 4.2.6.8 and 6.1.1.4'
N N 0.0311 0.0180 'International Tables Vol C Tables 4.2.6.8 and 6.1.1.4'
Cl Cl 0.3639 0.7018 'International Tables Vol C Tables 4.2.6.8 and 6.1.1.4'
Ni Ni -3.0029 0.5091 'International Tables Vol C Tables 4.2.6.8 and 6.1.1.4'

loop_
_geom_angle_atom_site_label_1
_geom_angle_atom_site_label_2
_geom_angle_atom_site_label_3
_geom_angle
C2 C1 H1A 109.5
C2 C1 H1B 109.5
H1A C1 H1B 109.5
C2 C1 H1C 109.5
H1A C1 H1C 109.5
H1B C1 H1C 109.5
N1 C2 C3 114.4(4)
N1 C2 C1 124.8(4)
C3 C2 C1 120.8(4)
N2 C3 C4 121.2(4)
N2 C3 C2 112.9(4)
C4 C3 C2 125.9(4)
C5 C4 C3 120.4(4)
C5 C4 H4 119.8
C3 C4 H4 119.8
C4 C5 C6 119.2(4)
C4 C5 H5 120.4
C6 C5 H5 120.4
C8 C6 C5 125.2(4)
C8 C6 C7 117.1(4)
C5 C6 C7 117.7(4)
N3 C7 N2 114.2(3)
N3 C7 C6 123.1(4)
N2 C7 C6 122.7(4)
C9 C8 C6 119.5(4)
C9 C8 H8 120.3
C6 C8 H8 120.3
C8 C9 C10 120.7(4)
C8 C9 H9 119.7
C10 C9 H9 119.7
N3 C10 C9 120.6(4)
N3 C10 C11 112.5(4)
C9 C10 C11 126.8(4)
N4 C11 C10 113.9(4)
N4 C11 C12 125.1(4)
C10 C11 C12 121.0(4)
C11 C12 H12A 109.5
C11 C12 H12B 109.5
H12A C12 H12B 109.5
C11 C12 H12C 109.5
H12A C12 H12C 109.5
H12B C12 H12C 109.5
C18 C13 C14 122.4(4)
C18 C13 N1 119.3(4)
C14 C13 N1 118.2(4)
C15 C14 C13 117.4(4)
C15 C14 C19 120.2(4)
C13 C14 C19 122.4(4)
C16 C15 C14 121.7(5)
C16 C15 H15 119.1
C14 C15 H15 119.1
C15 C16 C17 119.4(5)
C15 C16 H16 120.3
C17 C16 H16 120.3
C16 C17 C18 121.5(4)
C16 C17 H17 119.3
C18 C17 H17 119.3
C17 C18 C13 117.5(4)
C17 C18 C22 120.2(4)
C13 C18 C22 122.2(4)
C14 C19 C21 112.4(4)
C14 C19 C20 110.9(4)
C21 C19 C20 110.8(4)
C14 C19 H19 107.5
C21 C19 H19 107.5
C20 C19 H19 107.5
C19 C20 H20A 109.5
C19 C20 H20B 109.5
H20A C20 H20B 109.5
C19 C20 H20C 109.5
H20A C20 H20C 109.5
H20B C20 H20C 109.5
C19 C21 H21A 109.5
C19 C21 H21B 109.5
H21A C21 H21B 109.5
C19 C21 H21C 109.5
H21A C21 H21C 109.5
H21B C21 H21C 109.5
C23 C22 C24 109.8(4)
C23 C22 C18 111.2(5)
C24 C22 C18 112.6(4)
C23 C22 H22 107.7
C24 C22 H22 107.7
C18 C22 H22 107.7
C22 C23 H23A 109.5
C22 C23 H23B 109.5
H23A C23 H23B 109.5
C22 C23 H23C 109.5
H23A C23 H23C 109.5
H23B C23 H23C 109.5
C22 C24 H24A 109.5
C22 C24 H24B 109.5
H24A C24 H24B 109.5
C22 C24 H24C 109.5
H24A C24 H24C 109.5
H24B C24 H24C 109.5
C30 C25 C26 123.3(4)
C30 C25 N4 117.5(4)
C26 C25 N4 119.0(4)
C27 C26 C25 116.6(5)
C27 C26 C31 121.0(5)
C25 C26 C31 122.4(4)
C28 C27 C26 121.8(5)
C28 C27 H27 119.1
C26 C27 H27 119.1
C27 C28 C29 120.0(5)
C27 C28 H28 120.0
C29 C28 H28 120.0
C28 C29 C30 121.4(5)
C28 C29 H29 119.3
C30 C29 H29 119.3
C29 C30 C25 116.8(5)
C29 C30 C34 121.7(5)
C25 C30 C34 121.5(4)
C26 C31 C33 111.8(5)
C26 C31 C32 110.9(5)
C33 C31 C32 109.8(5)
C26 C31 H31 108.1
C33 C31 H31 108.1
C32 C31 H31 108.1
C31 C32 H32A 109.5
C31 C32 H32B 109.5
H32A C32 H32B 109.5
C31 C32 H32C 109.5
H32A C32 H32C 109.5
H32B C32 H32C 109.5
C31 C33 H33A 109.5
C31 C33 H33B 109.5
H33A C33 H33B 109.5
C31 C33 H33C 109.5
H33A C33 H33C 109.5
H33B C33 H33C 109.5
C36 C34 C30 111.6(4)
C36 C34 C35 110.3(5)
C30 C34 C35 113.6(5)
C36 C34 H34 107.0
C30 C34 H34 107.0
C35 C34 H34 107.0
C34 C35 H35A 109.5
C34 C35 H35B 109.5
H35A C35 H35B 109.5
C34 C35 H35C 109.5
H35A C35 H35C 109.5
H35B C35 H35C 109.5
C34 C36 H36A 109.5
C34 C36 H36B 109.5
H36A C36 H36B 109.5
C34 C36 H36C 109.5
H36A C36 H36C 109.5
H36B C36 H36C 109.5
C38 C37 Ni1 84.7(3)
C38 C37 H37A 117(3)
Ni1 C37 H37A 104(2)
C38 C37 H37B 118(3)
Ni1 C37 H37B 104(3)
H37A C37 H37B 119(4)
C37 C38 C39 123.7(5)
C37 C38 Ni2 115.2(3)
C39 C38 Ni2 58.5(2)
C37 C38 Ni1 57.9(2)
C39 C38 Ni1 112.9(3)
Ni2 C38 Ni1 64.12(11)
C37 C38 H38 121(3)
C39 C38 H38 115(3)
Ni2 C38 H38 98(2)
Ni1 C38 H38 104(3)
C38 C39 Ni2 83.7(3)
C38 C39 H39A 115(3)
Ni2 C39 H39A 106(2)
C38 C39 H39B 120(3)
Ni2 C39 H39B 105(2)
H39A C39 H39B 119(4)
C2 N1 C13 119.0(4)
C2 N1 Ni1 116.0(3)
C13 N1 Ni1 124.7(3)
C7 N2 C3 118.8(3)
C7 N2 Ni1 126.1(3)
C3 N2 Ni1 115.1(3)
C7 N3 C10 119.0(3)
C7 N3 Ni2 125.3(3)
C10 N3 Ni2 115.6(3)
C11 N4 C25 119.8(4)
C11 N4 Ni2 117.1(3)
C25 N4 Ni2 123.1(3)
Ni2 Cl1 Ni1 59.81(3)
N1 Ni1 N2 81.34(14)
N1 Ni1 C37 100.61(17)
N2 Ni1 C37 162.84(19)
N1 Ni1 C38 132.58(15)
N2 Ni1 C38 131.43(16)
C37 Ni1 C38 37.48(17)
N1 Ni1 Ni2 168.07(11)
N2 Ni1 Ni2 86.79(10)
C37 Ni1 Ni2 91.07(14)
C38 Ni1 Ni2 57.59(11)
N1 Ni1 Cl1 121.33(11)
N2 Ni1 Cl1 98.60(10)
C37 Ni1 Cl1 94.90(15)
C38 Ni1 Cl1 90.47(12)
Ni2 Ni1 Cl1 59.27(3)
N4 Ni2 N3 80.73(15)
N4 Ni2 C39 99.62(18)
N3 Ni2 C39 163.35(18)
N4 Ni2 C38 127.04(16)
N3 Ni2 C38 130.32(16)
C39 Ni2 C38 37.82(17)
N4 Ni2 Cl1 126.72(11)
N3 Ni2 Cl1 101.70(11)
C39 Ni2 Cl1 91.47(15)
C38 Ni2 Cl1 91.93(12)
N4 Ni2 Ni1 166.94(11)
N3 Ni2 Ni1 87.36(10)
C39 Ni2 Ni1 90.27(14)
C38 Ni2 Ni1 58.30(12)
Cl1 Ni2 Ni1 60.92(3)

loop_
_geom_bond_atom_site_label_1
_geom_bond_atom_site_label_2
_geom_bond_distance
C1 C2 1.498(6)
C1 H1A 0.9800
C1 H1B 0.9800
C1 H1C 0.9800
C2 N1 1.314(5)
C2 C3 1.436(6)
C3 N2 1.358(5)
C3 C4 1.415(6)
C4 C5 1.364(6)
C4 H4 0.9500
C5 C6 1.416(6)
C5 H5 0.9500
C6 C8 1.412(6)
C6 C7 1.417(5)
C7 N3 1.342(5)
C7 N2 1.352(5)
C8 C9 1.369(6)
C8 H8 0.9500
C9 C10 1.402(5)
C9 H9 0.9500
C10 N3 1.367(5)
C10 C11 1.440(6)
C11 N4 1.320(5)
C11 C12 1.501(6)
C12 H12A 0.9800
C12 H12B 0.9800
C12 H12C 0.9800
C13 C18 1.388(6)
C13 C14 1.395(6)
C13 N1 1.447(5)
C14 C15 1.385(6)
C14 C19 1.517(6)
C15 C16 1.372(6)
C15 H15 0.9500
C16 C17 1.380(6)
C16 H16 0.9500
C17 C18 1.384(6)
C17 H17 0.9500
C18 C22 1.521(6)
C19 C21 1.518(6)
C19 C20 1.525(7)
C19 H19 1.0000
C20 H20A 0.9800
C20 H20B 0.9800
C20 H20C 0.9800
C21 H21A 0.9800
C21 H21B 0.9800
C21 H21C 0.9800
C22 C23 1.519(7)
C22 C24 1.519(7)
C22 H22 1.0000
C23 H23A 0.9800
C23 H23B 0.9800
C23 H23C 0.9800
C24 H24A 0.9800
C24 H24B 0.9800
C24 H24C 0.9800
C25 C30 1.401(6)
C25 C26 1.402(6)
C25 N4 1.444(5)
C26 C27 1.394(6)
C26 C31 1.521(7)
C27 C28 1.377(7)
C27 H27 0.9500
C28 C29 1.381(7)
C28 H28 0.9500
C29 C30 1.397(6)
C29 H29 0.9500
C30 C34 1.509(6)
C31 C33 1.524(7)
C31 C32 1.545(7)
C31 H31 1.0000
C32 H32A 0.9800
C32 H32B 0.9800
C32 H32C 0.9800
C33 H33A 0.9800
C33 H33B 0.9800
C33 H33C 0.9800
C34 C36 1.503(7)
C34 C35 1.511(7)
C34 H34 1.0000
C35 H35A 0.9800
C35 H35B 0.9800
C35 H35C 0.9800
C36 H36A 0.9800
C36 H36B 0.9800
C36 H36C 0.9800
C37 C38 1.420(6)
C37 Ni1 1.976(4)
C37 H37A 1.012(19)
C37 H37B 0.993(19)
C38 C39 1.422(6)
C38 Ni2 2.305(4)
C38 Ni1 2.323(4)
C38 H38 0.980(19)
C39 Ni2 1.977(4)
C39 H39A 0.999(19)
C39 H39B 1.010(19)
N1 Ni1 1.924(4)
N2 Ni1 1.926(3)
N3 Ni2 1.933(3)
N4 Ni2 1.925(4)
Cl1 Ni2 2.4427(13)
Cl1 Ni1 2.4837(13)
Ni1 Ni2 2.4563(10)

loop_
_geom_torsion_atom_site_label_1
_geom_torsion_atom_site_label_2
_geom_torsion_atom_site_label_3
_geom_torsion_atom_site_label_4
_geom_torsion
N1 C2 C3 N2 -2.9(5)
C1 C2 C3 N2 175.3(4)
N1 C2 C3 C4 177.9(4)
C1 C2 C3 C4 -3.9(7)
N2 C3 C4 C5 0.2(6)
C2 C3 C4 C5 179.3(4)
C3 C4 C5 C6 -0.5(6)
C4 C5 C6 C8 179.9(4)
C4 C5 C6 C7 -0.1(6)
C8 C6 C7 N3 0.6(6)
C5 C6 C7 N3 -179.4(4)
C8 C6 C7 N2 -179.1(4)
C5 C6 C7 N2 0.9(6)
C5 C6 C8 C9 -179.9(4)
C7 C6 C8 C9 0.1(6)
C6 C8 C9 C10 -0.5(6)
C8 C9 C10 N3 0.4(6)
C8 C9 C10 C11 -179.7(4)
N3 C10 C11 N4 -2.0(5)
C9 C10 C11 N4 178.2(4)
N3 C10 C11 C12 177.5(4)
C9 C10 C11 C12 -2.4(7)
C18 C13 C14 C15 -1.6(7)
N1 C13 C14 C15 -179.6(4)
C18 C13 C14 C19 179.7(4)
N1 C13 C14 C19 1.7(6)
C13 C14 C15 C16 -1.8(7)
C19 C14 C15 C16 177.0(4)
C14 C15 C16 C17 2.6(8)
C15 C16 C17 C18 -0.1(8)
C16 C17 C18 C13 -3.1(7)
C16 C17 C18 C22 177.9(5)
C14 C13 C18 C17 4.0(7)
N1 C13 C18 C17 -178.1(4)
C14 C13 C18 C22 -177.0(4)
N1 C13 C18 C22 0.9(7)
C15 C14 C19 C21 60.7(6)
C13 C14 C19 C21 -120.7(5)
C15 C14 C19 C20 -63.9(6)
C13 C14 C19 C20 114.7(5)
C17 C18 C22 C23 84.8(6)
C13 C18 C22 C23 -94.2(5)
C17 C18 C22 C24 -39.0(6)
C13 C18 C22 C24 142.1(5)
C30 C25 C26 C27 -1.8(6)
N4 C25 C26 C27 -177.3(4)
C30 C25 C26 C31 175.6(4)
N4 C25 C26 C31 0.1(6)
C25 C26 C27 C28 0.4(7)
C31 C26 C27 C28 -177.0(4)
C26 C27 C28 C29 1.5(7)
C27 C28 C29 C30 -2.1(7)
C28 C29 C30 C25 0.7(6)
C28 C29 C30 C34 179.0(4)
C26 C25 C30 C29 1.3(6)
N4 C25 C30 C29 176.8(4)
C26 C25 C30 C34 -177.0(4)
N4 C25 C30 C34 -1.4(6)
C27 C26 C31 C33 -60.7(6)
C25 C26 C31 C33 122.1(5)
C27 C26 C31 C32 62.2(6)
C25 C26 C31 C32 -115.0(5)
C29 C30 C34 C36 91.2(6)
C25 C30 C34 C36 -90.6(5)
C29 C30 C34 C35 -34.2(6)
C25 C30 C34 C35 143.9(5)
Ni1 C37 C38 C39 97.7(4)
Ni1 C37 C38 Ni2 30.0(3)
C37 C38 C39 Ni2 -101.1(4)
Ni1 C38 C39 Ni2 -35.4(3)
C3 C2 N1 C13 179.7(4)
C1 C2 N1 C13 1.5(6)
C3 C2 N1 Ni1 5.4(5)
C1 C2 N1 Ni1 -172.7(3)
C18 C13 N1 C2 92.3(5)
C14 C13 N1 C2 -89.7(5)
C18 C13 N1 Ni1 -94.0(4)
C14 C13 N1 Ni1 84.0(4)
N3 C7 N2 C3 179.1(3)
C6 C7 N2 C3 -1.2(6)
N3 C7 N2 Ni1 1.8(5)
C6 C7 N2 Ni1 -178.5(3)
C4 C3 N2 C7 0.6(6)
C2 C3 N2 C7 -178.6(3)
C4 C3 N2 Ni1 178.3(3)
C2 C3 N2 Ni1 -1.0(4)
N2 C7 N3 C10 179.0(3)
C6 C7 N3 C10 -0.7(6)
N2 C7 N3 Ni2 -5.7(5)
C6 C7 N3 Ni2 174.6(3)
C9 C10 N3 C7 0.2(6)
C11 C10 N3 C7 -179.7(3)
C9 C10 N3 Ni2 -175.6(3)
C11 C10 N3 Ni2 4.6(4)
C10 C11 N4 C25 176.3(4)
C12 C11 N4 C25 -3.1(6)
C10 C11 N4 Ni2 -1.6(5)
C12 C11 N4 Ni2 179.0(3)
C30 C25 N4 C11 103.3(5)
C26 C25 N4 C11 -80.9(5)
C30 C25 N4 Ni2 -79.0(4)
C26 C25 N4 Ni2 96.8(4)
